data_4035247
loop_
_publ_author_name
'Potopnyk, Mykhaylo A.'
'Volyniuk, Dmytro'
'Ceborska, Magdalena'
'Cmoch, Piotr'
'Hladka, Iryna'
'Danyliv, Yan'
'Gra\<zulevi\<cius, Juozas Vidas'

_publ_section_title
;
 Benzo[4,5]thiazolo[3,2- c][1,3,5,2]oxadiazaborinines: Synthesis,
 Structural, and Photophysical Properties.
;
_journal_issue 19
_journal_name_full 'The Journal of organic chemistry'
_journal_page_first 12129
_journal_page_last 12142
_journal_paper_doi 10.1021/acs.joc.8b02098
_journal_volume 83
_journal_year 2018
_chemical_formula_sum 'C16 H13 B F3 N3 O S'
_chemical_formula_weight 363.16
_space_group_crystal_system tetragonal
_space_group_IT_number 76
_space_group_name_Hall 'P 4w'
_space_group_name_H-M_alt 'P 41'
_atom_sites_solution_hydrogens geom
_audit_creation_method SHELXL-2018/1
_cell_angle_alpha 90
_cell_angle_beta 90
_cell_angle_gamma 90
_cell_formula_units_Z 4
_cell_length_a 7.90800(10)
_cell_length_b 7.90800(10)
_cell_length_c 25.1636(5)
_cell_measurement_reflns_used 1913
_cell_measurement_temperature 100(2)
_cell_measurement_theta_max 69.5268
_cell_measurement_theta_min 3.5099
_cell_volume 1573.64(4)
_computing_structure_refinement 'SHELXL-2018/1 (Sheldrick, 2018)'
_diffrn_ambient_temperature 100(2)
_diffrn_measured_fraction_theta_full 0.980
_diffrn_measured_fraction_theta_max 0.966
_diffrn_measurement_device_type 'SuperNova, Dual, Cu at zero, Eos'
_diffrn_radiation_type CuK\a
_diffrn_radiation_wavelength 1.54184
_diffrn_reflns_av_R_equivalents 0.0355
_diffrn_reflns_av_unetI/netI 0.0387
_diffrn_reflns_Laue_measured_fraction_full 0.980
_diffrn_reflns_Laue_measured_fraction_max 0.966
_diffrn_reflns_limit_h_max 4
_diffrn_reflns_limit_h_min -8
_diffrn_reflns_limit_k_max 9
_diffrn_reflns_limit_k_min -3
_diffrn_reflns_limit_l_max 30
_diffrn_reflns_limit_l_min -17
_diffrn_reflns_number 3004
_diffrn_reflns_point_group_measured_fraction_full 0.694
_diffrn_reflns_point_group_measured_fraction_max 0.679
_diffrn_reflns_theta_full 67.684
_diffrn_reflns_theta_max 69.655
_diffrn_reflns_theta_min 5.594
_diffrn_source 'SuperNova (Cu) X-ray Source'
_exptl_absorpt_coefficient_mu 2.231
_exptl_absorpt_correction_T_max 0.9567
_exptl_absorpt_correction_T_min 0.6396
_exptl_absorpt_correction_type multi-scan
_exptl_absorpt_process_details
;
CrysAlisPro, Agilent Technologies,
Version 1.171.35.21b (release 03-02-2012 CrysAlis171 .NET)
(compiled Feb  3 2012,10:37:01)
Empirical absorption correction using spherical harmonics,
 implemented in SCALE3 ABSPACK scaling algorithm.
;
_exptl_crystal_colour yellow
_exptl_crystal_density_diffrn 1.533
_exptl_crystal_description needle
_exptl_crystal_F_000 744
_exptl_crystal_size_max 0.220
_exptl_crystal_size_mid 0.080
_exptl_crystal_size_min 0.020
_refine_diff_density_max 0.403
_refine_diff_density_min -0.304
_refine_diff_density_rms 0.071
_refine_ls_abs_structure_details
;
 Classical Flack method preferred over Parsons because s.u. lower.
;
_refine_ls_abs_structure_Flack 0.01(5)
_refine_ls_extinction_method none
_refine_ls_goodness_of_fit_ref 1.099
_refine_ls_hydrogen_treatment constr
_refine_ls_matrix_type full
_refine_ls_number_parameters 228
_refine_ls_number_reflns 2018
_refine_ls_number_restraints 26
_refine_ls_restrained_S_all 1.272
_refine_ls_R_factor_all 0.0589
_refine_ls_R_factor_gt 0.0560
_refine_ls_shift/su_max 0.000
_refine_ls_shift/su_mean 0.000
_refine_ls_structure_factor_coef Fsqd
_refine_ls_weighting_details 'w=1/[\s^2^(Fo^2^)+(0.0522P)^2^+4.2248P] where P=(Fo^2^+2Fc^2^)/3'
_refine_ls_weighting_scheme calc
_refine_ls_wR_factor_gt 0.1403
_refine_ls_wR_factor_ref 0.1424
_reflns_Friedel_coverage 0.373
_reflns_Friedel_fraction_full 0.393
_reflns_Friedel_fraction_max 0.378
_reflns_number_gt 1953
_reflns_number_total 2018
_reflns_threshold_expression 'I > 2\s(I)'
_cod_data_source_file jo8b02098_si_004.cif
_cod_data_source_block shelxl
_cod_original_cell_volume 1573.64(5)
_cod_database_code 4035247
_shelx_shelxl_version_number 2018/1
_shelx_space_group_comment
;
The symmetry employed for this shelxl refinement is uniquely defined
by the following loop, which should always be used as a source of
symmetry information in preference to the above space-group names.
They are only intended as comments.
;
_shelx_estimated_absorpt_t_min 0.640
_shelx_estimated_absorpt_t_max 0.957

loop_
_space_group_symop_operation_xyz
'x, y, z'
'-x, -y, z+1/2'
'-y, x, z+1/4'
'y, -x, z+3/4'

loop_
_atom_site_label
_atom_site_type_symbol
_atom_site_fract_x
_atom_site_fract_y
_atom_site_fract_z
_atom_site_U_iso_or_equiv
_atom_site_adp_type
_atom_site_occupancy
_atom_site_site_symmetry_order
_atom_site_calc_flag
_atom_site_refinement_flags_posn
_atom_site_refinement_flags_adp
C2 C 0.8362(9) 1.8821(9) 0.2273(3) 0.0339(18) Uani 1 1 d . .
H2A H 0.736220 1.862197 0.248013 0.051 Uiso 1 1 calc R U
H2B H 0.866967 1.999323 0.229687 0.051 Uiso 1 1 calc R U
H2C H 0.926966 1.813611 0.240617 0.051 Uiso 1 1 calc R U
C1 C 0.8494(10) 1.9559(9) 0.1303(3) 0.0349(18) Uani 1 1 d . U
H1A H 0.935898 1.906949 0.108456 0.052 Uiso 1 1 calc R U
H1B H 0.891007 2.058244 0.146159 0.052 Uiso 1 1 calc R U
H1C H 0.752016 1.981000 0.108957 0.052 Uiso 1 1 calc R U
F3 F 0.0378(6) 0.2910(6) 0.10998(19) 0.0465(13) Uani 1 1 d D .
C15 C 0.1120(9) 0.4520(9) 0.1063(3) 0.0312(16) Uani 1 1 d D .
C3 C 0.7310(8) 1.6872(8) 0.1596(3) 0.0218(13) Uani 1 1 d . .
C4 C 0.6942(8) 1.5676(7) 0.1998(3) 0.0232(13) Uani 1 1 d . .
H4 H 0.724582 1.591669 0.234734 0.028 Uiso 1 1 calc R U
C5 C 0.6152(8) 1.4176(8) 0.1888(3) 0.0223(14) Uani 1 1 d . .
H5 H 0.590325 1.343140 0.216371 0.027 Uiso 1 1 calc R U
C6 C 0.5713(8) 1.3747(8) 0.1364(3) 0.0209(14) Uani 1 1 d . U
C7 C 0.6113(8) 1.4921(8) 0.0951(3) 0.0233(14) Uani 1 1 d . .
H7 H 0.584053 1.466072 0.060130 0.028 Uiso 1 1 calc R U
C8 C 0.6885(8) 1.6412(9) 0.1063(3) 0.0268(15) Uani 1 1 d . .
H8 H 0.714212 1.715014 0.078732 0.032 Uiso 1 1 calc R U
C9 C 0.4861(7) 1.2179(8) 0.1249(3) 0.0193(13) Uani 1 1 d . .
C10 C 0.3655(8) 0.9690(8) 0.1493(3) 0.0208(13) Uani 1 1 d . U
C11 C 0.2293(9) 0.6872(9) 0.1474(3) 0.0262(15) Uani 1 1 d . U
C12 C 0.2579(7) 0.7593(8) 0.0973(3) 0.0206(13) Uani 1 1 d . .
C13 C 0.2122(8) 0.6704(9) 0.0509(3) 0.0275(15) Uani 1 1 d . .
H13 H 0.233084 0.716037 0.017485 0.033 Uiso 1 1 calc R U
C14 C 0.1369(9) 0.5160(10) 0.0560(3) 0.0297(16) Uani 1 1 d . .
H14 H 0.103017 0.455388 0.026210 0.036 Uiso 1 1 calc R U
C16 C 0.1533(9) 0.5287(9) 0.1529(3) 0.0268(15) Uani 1 1 d . .
H16 H 0.132587 0.479435 0.185842 0.032 Uiso 1 1 calc R U
B1 B 0.3951(10) 1.0254(10) 0.0517(3) 0.0247(16) Uani 1 1 d . .
N1 N 0.8031(8) 1.8382(7) 0.1715(3) 0.0325(15) Uani 1 1 d . .
N2 N 0.4421(7) 1.1136(7) 0.1638(2) 0.0215(12) Uani 1 1 d . .
N3 N 0.3375(6) 0.9168(7) 0.0998(2) 0.0196(11) Uani 1 1 d . .
O1 O 0.4596(6) 1.1845(6) 0.07368(18) 0.0268(11) Uani 1 1 d . .
F1 F 0.5262(5) 0.9405(5) 0.02618(15) 0.0285(9) Uani 1 1 d . .
F2 F 0.2657(5) 1.0540(5) 0.01724(17) 0.0349(10) Uani 1 1 d . .
S1 S 0.2982(2) 0.8248(2) 0.19733(6) 0.0246(4) Uani 1 1 d . .

loop_
_atom_site_aniso_label
_atom_site_aniso_U_11
_atom_site_aniso_U_22
_atom_site_aniso_U_33
_atom_site_aniso_U_23
_atom_site_aniso_U_13
_atom_site_aniso_U_12
C2 0.028(4) 0.030(4) 0.044(5) -0.019(3) 0.001(3) -0.003(3)
C1 0.036(4) 0.019(3) 0.049(5) 0.008(3) -0.003(4) 0.001(3)
F3 0.059(3) 0.038(3) 0.042(3) -0.007(2) 0.017(2) -0.027(2)
C15 0.031(4) 0.031(4) 0.031(4) -0.007(3) 0.012(3) -0.012(3)
C3 0.018(3) 0.016(3) 0.031(4) -0.001(3) 0.004(3) 0.001(2)
C4 0.033(3) 0.016(3) 0.020(3) -0.001(3) 0.000(3) 0.004(2)
C5 0.029(3) 0.020(3) 0.018(3) 0.001(3) 0.000(3) 0.002(2)
C6 0.022(3) 0.023(3) 0.018(3) 0.000(2) 0.000(2) 0.004(2)
C7 0.030(4) 0.021(3) 0.019(3) 0.002(3) -0.004(3) 0.004(2)
C8 0.020(3) 0.031(4) 0.029(4) 0.006(3) 0.001(3) 0.002(3)
C9 0.016(3) 0.024(3) 0.018(3) 0.000(3) -0.003(2) 0.005(2)
C10 0.023(3) 0.023(3) 0.017(3) 0.002(2) 0.001(2) 0.002(2)
C11 0.026(3) 0.029(3) 0.024(3) -0.004(3) 0.004(3) 0.002(3)
C12 0.012(3) 0.025(3) 0.024(3) -0.001(3) 0.003(3) 0.000(2)
C13 0.025(4) 0.037(4) 0.020(4) -0.006(3) 0.003(3) 0.000(3)
C14 0.025(4) 0.043(4) 0.020(4) -0.009(3) 0.002(3) -0.007(3)
C16 0.032(4) 0.027(4) 0.022(4) 0.002(3) 0.007(3) -0.003(3)
B1 0.024(4) 0.032(4) 0.019(4) -0.001(3) -0.007(3) 0.002(3)
N1 0.038(4) 0.023(3) 0.036(4) -0.001(3) 0.000(3) -0.003(2)
N2 0.027(3) 0.021(3) 0.016(3) 0.003(2) 0.001(2) 0.000(2)
N3 0.018(3) 0.024(3) 0.016(3) 0.000(2) 0.000(2) 0.000(2)
O1 0.035(3) 0.028(2) 0.017(2) -0.001(2) -0.003(2) -0.004(2)
F1 0.038(2) 0.030(2) 0.0175(19) -0.0025(17) 0.0057(17) -0.0005(16)
F2 0.034(2) 0.041(2) 0.029(2) 0.0090(19) -0.0142(19) -0.0068(18)
S1 0.0316(9) 0.0251(8) 0.0171(7) 0.0008(7) 0.0039(7) -0.0021(6)

loop_
_atom_type_symbol
_atom_type_description
_atom_type_scat_dispersion_real
_atom_type_scat_dispersion_imag
_atom_type_scat_source
C C 0.0181 0.0091 'International Tables Vol C Tables 4.2.6.8 and 6.1.1.4'
H H 0.0000 0.0000 'International Tables Vol C Tables 4.2.6.8 and 6.1.1.4'
B B 0.0090 0.0039 'International Tables Vol C Tables 4.2.6.8 and 6.1.1.4'
N N 0.0311 0.0180 'International Tables Vol C Tables 4.2.6.8 and 6.1.1.4'
O O 0.0492 0.0322 'International Tables Vol C Tables 4.2.6.8 and 6.1.1.4'
F F 0.0727 0.0534 'International Tables Vol C Tables 4.2.6.8 and 6.1.1.4'
S S 0.3331 0.5567 'International Tables Vol C Tables 4.2.6.8 and 6.1.1.4'
Br Br -0.6763 1.2805 'International Tables Vol C Tables 4.2.6.8 and 6.1.1.4'

loop_
_geom_angle_atom_site_label_1
_geom_angle_atom_site_label_2
_geom_angle_atom_site_label_3
_geom_angle
C16 C15 C14 126.4(6)
C16 C15 F3 116.5(6)
C14 C15 F3 117.0(6)
N1 C3 C4 121.0(7)
N1 C3 C8 122.1(6)
C4 C3 C8 116.9(6)
C5 C4 C3 121.8(6)
C4 C5 C6 120.7(6)
C5 C6 C7 118.1(6)
C5 C6 C9 120.8(6)
C7 C6 C9 121.2(6)
C8 C7 C6 120.9(6)
C7 C8 C3 121.5(6)
N2 C9 O1 123.4(6)
N2 C9 C6 120.6(6)
O1 C9 C6 116.0(6)
N3 C10 N2 126.3(6)
N3 C10 S1 113.3(5)
N2 C10 S1 120.4(5)
C16 C11 C12 121.6(6)
C16 C11 S1 128.4(6)
C12 C11 S1 110.0(5)
N3 C12 C11 113.3(6)
N3 C12 C13 126.6(6)
C11 C12 C13 120.0(6)
C14 C13 C12 118.7(7)
C13 C14 C15 118.6(7)
C15 C16 C11 114.7(6)
F2 B1 F1 110.2(6)
F2 B1 O1 111.1(6)
F1 B1 O1 109.2(6)
F2 B1 N3 111.6(6)
F1 B1 N3 108.2(6)
O1 B1 N3 106.5(5)
C3 N1 C1 121.0(6)
C3 N1 C2 119.7(6)
C1 N1 C2 119.3(6)
C9 N2 C10 116.5(6)
C10 N3 C12 113.1(6)
C10 N3 B1 120.6(5)
C12 N3 B1 126.2(5)
C9 O1 B1 126.1(6)
C10 S1 C11 90.2(3)

loop_
_geom_bond_atom_site_label_1
_geom_bond_atom_site_label_2
_geom_bond_distance
C2 N1 1.469(9)
C1 N1 1.440(9)
F3 C15 1.405(7)
C15 C16 1.361(10)
C15 C14 1.376(10)
C3 N1 1.358(9)
C3 C4 1.417(9)
C3 C8 1.428(10)
C4 C5 1.369(8)
C5 C6 1.407(9)
C6 C7 1.428(9)
C6 C9 1.440(9)
C7 C8 1.357(9)
C9 N2 1.327(8)
C9 O1 1.331(8)
C10 N3 1.331(8)
C10 N2 1.345(8)
C10 S1 1.745(7)
C11 C16 1.397(10)
C11 C12 1.402(9)
C11 S1 1.749(8)
C12 N3 1.397(8)
C12 C13 1.410(9)
C13 C14 1.365(10)
B1 F2 1.361(8)
B1 F1 1.393(9)
B1 O1 1.466(9)
B1 N3 1.551(9)
